data_1507280
loop_
_publ_author_name
'Maeda, Hiromitsu'
'Osuka, Atsuhiro'
'Ishikawa, Yuichi'
'Aritome, Isao'
'Hisaeda, Yoshio'
'Furuta, Hiroyuki'

_publ_section_title
;
 N-confused porphyrin-bearing meso-perfluorophenyl groups: a potential
 agent that forms stable square-planar complexes with Cu(II) and Ag(III).
;
_journal_issue 8
_journal_name_full 'Organic letters'
_journal_page_first 1293
_journal_page_last 1296
_journal_paper_doi 10.1021/ol034227l
_journal_volume 5
_journal_year 2003
_chemical_formula_sum 'C44 H8 F20 N4 Ni'
_chemical_formula_weight 1031.25
_chemical_name_systematic
; 
 ? 
;
_space_group_IT_number 148
_symmetry_cell_setting rhombohedral
_symmetry_space_group_name_Hall '-R 3'
_symmetry_space_group_name_H-M 'R -3 :H'
_atom_sites_solution_hydrogens geom
_atom_sites_solution_primary direct
_atom_sites_solution_secondary difmap
_audit_creation_method SHELXL-97
_cell_angle_alpha 90.00
_cell_angle_beta 90.00
_cell_angle_gamma 120.00
_cell_formula_units_Z 9
_cell_length_a 19.6856(10)
_cell_length_b 19.6856(10)
_cell_length_c 24.831(3)
_cell_measurement_reflns_used 3769
_cell_measurement_temperature 100(2)
_cell_measurement_theta_max 23.06
_cell_measurement_theta_min 2.46
_cell_volume 8333.4(12)
_computing_cell_refinement 'Bruker SMART'
_computing_data_collection 'Bruker SMART'
_computing_data_reduction 'Bruker SAINT'
_computing_molecular_graphics 'Bruker SHELXTL'
_computing_publication_material 'Bruker SHELXTL'
_computing_structure_refinement 'SHELXL-97 (Sheldrick, 1997)'
_computing_structure_solution 'SHELXS-97 (Sheldrick, 1990)'
_diffrn_ambient_temperature 100(2)
_diffrn_measured_fraction_theta_full 1.000
_diffrn_measured_fraction_theta_max 1.000
_diffrn_measurement_device_type 'CCD area detector'
_diffrn_measurement_method 'phi and omega scans'
_diffrn_radiation_monochromator graphite
_diffrn_radiation_source 'fine-focus sealed tube'
_diffrn_radiation_type MoK\a
_diffrn_radiation_wavelength 0.71073
_diffrn_reflns_av_R_equivalents 0.0544
_diffrn_reflns_av_sigmaI/netI 0.0474
_diffrn_reflns_limit_h_max 22
_diffrn_reflns_limit_h_min -24
_diffrn_reflns_limit_k_max 19
_diffrn_reflns_limit_k_min -24
_diffrn_reflns_limit_l_max 30
_diffrn_reflns_limit_l_min -28
_diffrn_reflns_number 16777
_diffrn_reflns_theta_full 25.68
_diffrn_reflns_theta_max 25.68
_diffrn_reflns_theta_min 1.45
_exptl_absorpt_coefficient_mu 0.668
_exptl_absorpt_correction_T_max 0.9485
_exptl_absorpt_correction_T_min 0.7997
_exptl_absorpt_correction_type empirical
_exptl_crystal_colour purple
_exptl_crystal_density_diffrn 1.849
_exptl_crystal_density_meas 0
_exptl_crystal_density_method 'not measured'
_exptl_crystal_description plate
_exptl_crystal_F_000 4572
_exptl_crystal_size_max 0.35
_exptl_crystal_size_mid 0.25
_exptl_crystal_size_min 0.08
_refine_diff_density_max 0.478
_refine_diff_density_min -0.396
_refine_diff_density_rms 0.073
_refine_ls_extinction_method none
_refine_ls_goodness_of_fit_ref 1.046
_refine_ls_hydrogen_treatment mixed
_refine_ls_matrix_type full
_refine_ls_number_parameters 313
_refine_ls_number_reflns 3516
_refine_ls_number_restraints 0
_refine_ls_restrained_S_all 1.046
_refine_ls_R_factor_all 0.0894
_refine_ls_R_factor_gt 0.0489
_refine_ls_shift/su_max 0.000
_refine_ls_shift/su_mean 0.000
_refine_ls_structure_factor_coef Fsqd
_refine_ls_weighting_details 'calc w=1/[\s^2^(Fo^2^)+(0.0791P)^2^+13.1851P] where P=(Fo^2^+2Fc^2^)/3'
_refine_ls_weighting_scheme calc
_refine_ls_wR_factor_gt 0.1207
_refine_ls_wR_factor_ref 0.1492
_reflns_number_gt 2349
_reflns_number_total 3516
_reflns_threshold_expression >2sigma(I)
_cod_data_source_file ol034227lsi20030207_112228.cif
_cod_data_source_block C6F5-NCP-Ni(II)_(4-Ni)
_cod_depositor_comments
;
The following automatic conversions were performed:

'_symmetry_cell_setting' value 'Rhombohedral' changed to
'rhombohedral' according to
/home/saulius/struct/CIF-dictionaries/cif_core.dic dictionary named
'cif_core.dic' version 2.4.1 from
2010-06-29.

'_exptl_absorpt_correction_type' value 'Empirical'
changed to 'empirical' according to
/home/saulius/struct/CIF-dictionaries/cif_core.dic dictionary named
'cif_core.dic' version 2.4.1 from 2010-06-29.

Automatic conversion script
Id: cif_fix_values 1715 2011-07-08 13:25:40Z adriana 
;
_cod_original_cell_volume 8333.5(11)
_cod_original_sg_symbol_H-M R-3
_cod_database_code 1507280

loop_
_symmetry_equiv_pos_as_xyz
'x, y, z'
'-y, x-y, z'
'-x+y, -x, z'
'x+2/3, y+1/3, z+1/3'
'-y+2/3, x-y+1/3, z+1/3'
'-x+y+2/3, -x+1/3, z+1/3'
'x+1/3, y+2/3, z+2/3'
'-y+1/3, x-y+2/3, z+2/3'
'-x+y+1/3, -x+2/3, z+2/3'
'-x, -y, -z'
'y, -x+y, -z'
'x-y, x, -z'
'-x+2/3, -y+1/3, -z+1/3'
'y+2/3, -x+y+1/3, -z+1/3'
'x-y+2/3, x+1/3, -z+1/3'
'-x+1/3, -y+2/3, -z+2/3'
'y+1/3, -x+y+2/3, -z+2/3'
'x-y+1/3, x+2/3, -z+2/3'

loop_
_atom_site_label
_atom_site_type_symbol
_atom_site_fract_x
_atom_site_fract_y
_atom_site_fract_z
_atom_site_U_iso_or_equiv
_atom_site_adp_type
_atom_site_occupancy
_atom_site_symmetry_multiplicity
_atom_site_calc_flag
_atom_site_refinement_flags
C1 C 0.7672(2) 0.0172(2) 0.10278(15) 0.0383(8) Uani 1 1 d .
C2 C 0.7204(2) -0.0188(2) 0.05649(16) 0.0443(9) Uani 1 1 d .
H2 H 0.7064 -0.0692 0.0427 0.053 Uiso 1 1 calc R
C3 C 0.6998(2) 0.0302(2) 0.03621(15) 0.0409(9) Uani 1 1 d .
H3 H 0.6681 0.0213 0.0053 0.049 Uiso 1 1 calc R
C4 C 0.7337(2) 0.0991(2) 0.06898(14) 0.0385(8) Uani 1 1 d .
C5 C 0.7235(2) 0.1625(2) 0.05921(15) 0.0388(8) Uani 1 1 d .
C6 C 0.7574(2) 0.2281(2) 0.09128(15) 0.0379(8) Uani 1 1 d .
C7 C 0.7490(2) 0.2955(2) 0.08205(16) 0.0431(9) Uani 1 1 d .
H7 H 0.7209 0.3022 0.0534 0.052 Uiso 1 1 calc R
C8 C 0.7880(2) 0.3471(2) 0.12136(16) 0.0435(9) Uani 1 1 d .
H8 H 0.7926 0.3971 0.1259 0.052 Uiso 1 1 calc R
C9 C 0.8213(2) 0.3128(2) 0.15504(16) 0.0392(8) Uani 1 1 d .
C10 C 0.8671(2) 0.3506(2) 0.19898(16) 0.0412(9) Uani 1 1 d .
C11 C 0.6723(2) 0.1583(2) 0.01332(16) 0.0427(9) Uani 1 1 d .
C12 C 0.7021(3) 0.1971(3) -0.03433(17) 0.0551(11) Uani 1 1 d .
C13 C 0.6533(3) 0.1942(3) -0.07605(19) 0.0700(13) Uani 1 1 d .
C14 C 0.5740(3) 0.1507(3) -0.0694(2) 0.0696(14) Uani 1 1 d .
C15 C 0.5433(3) 0.1119(2) -0.0227(2) 0.0642(13) Uani 1 1 d .
C16 C 0.5917(2) 0.1150(2) 0.01805(18) 0.0490(10) Uani 1 1 d .
C17 C 0.8828(2) 0.4310(2) 0.21363(16) 0.0451(9) Uani 1 1 d .
C18 C 0.9509(3) 0.4976(2) 0.19810(18) 0.0542(11) Uani 1 1 d .
C19 C 0.9674(3) 0.5718(2) 0.21324(19) 0.0592(12) Uani 1 1 d .
C20 C 0.9145(3) 0.5795(2) 0.24491(19) 0.0586(13) Uani 1 1 d .
C21 C 0.8458(3) 0.5151(3) 0.26078(19) 0.0553(11) Uani 1 1 d .
C22 C 0.8304(2) 0.4415(2) 0.24482(18) 0.0493(10) Uani 1 1 d .
F1 F 0.77990(17) 0.2396(2) -0.04157(11) 0.0814(9) Uani 1 1 d .
F2 F 0.6850(2) 0.2345(3) -0.12146(12) 0.1085(12) Uani 1 1 d .
F3 F 0.5260(2) 0.1468(2) -0.10944(13) 0.0991(11) Uani 1 1 d .
F4 F 0.46535(16) 0.07048(17) -0.01592(16) 0.0970(11) Uani 1 1 d .
F5 F 0.55934(14) 0.07507(14) 0.06343(11) 0.0642(7) Uani 1 1 d .
F6 F 1.00372(16) 0.49054(15) 0.16831(12) 0.0743(8) Uani 1 1 d .
F7 F 1.03431(17) 0.63502(15) 0.19828(13) 0.0849(9) Uani 1 1 d .
F8 F 0.93087(18) 0.65157(14) 0.26103(12) 0.0794(9) Uani 1 1 d .
F9 F 0.79483(17) 0.52319(16) 0.29165(12) 0.0746(8) Uani 1 1 d .
F10 F 0.76471(14) 0.37937(14) 0.26167(12) 0.0635(7) Uani 1 1 d .
N1 N 0.77545(18) 0.09127(18) 0.11075(13) 0.0428(8) Uani 1 1 d .
N2 N 0.80264(17) 0.23918(17) 0.13657(12) 0.0378(7) Uani 1 1 d .
Ni1 Ni 0.8333 0.1667 0.1667 0.0331(2) Uani 1 2 d S

loop_
_atom_site_aniso_label
_atom_site_aniso_U_11
_atom_site_aniso_U_22
_atom_site_aniso_U_33
_atom_site_aniso_U_23
_atom_site_aniso_U_13
_atom_site_aniso_U_12
C1 0.0330(19) 0.0343(19) 0.044(2) -0.0027(16) 0.0028(16) 0.0139(16)
C2 0.048(2) 0.033(2) 0.050(2) -0.0085(17) -0.0058(18) 0.0183(18)
C3 0.041(2) 0.040(2) 0.041(2) -0.0086(17) -0.0085(17) 0.0197(18)
C4 0.037(2) 0.037(2) 0.039(2) -0.0009(16) 0.0009(16) 0.0164(17)
C5 0.0333(19) 0.040(2) 0.043(2) 0.0008(17) 0.0050(16) 0.0176(17)
C6 0.0270(18) 0.0349(19) 0.047(2) 0.0016(17) 0.0043(16) 0.0123(16)
C7 0.035(2) 0.042(2) 0.052(2) -0.0001(18) -0.0052(18) 0.0199(18)
C8 0.033(2) 0.036(2) 0.063(3) -0.0032(18) -0.0044(18) 0.0181(17)
C9 0.0315(19) 0.0323(19) 0.050(2) 0.0012(17) 0.0048(17) 0.0132(16)
C10 0.035(2) 0.035(2) 0.049(2) 0.0015(17) 0.0028(17) 0.0144(17)
C11 0.038(2) 0.039(2) 0.052(2) -0.0061(17) -0.0051(18) 0.0204(18)
C12 0.054(3) 0.065(3) 0.048(2) 0.000(2) 0.000(2) 0.030(2)
C13 0.081(4) 0.091(4) 0.049(3) 0.004(3) -0.003(3) 0.052(3)
C14 0.089(4) 0.067(3) 0.067(3) -0.021(3) -0.036(3) 0.049(3)
C15 0.051(3) 0.039(2) 0.100(4) -0.012(3) -0.024(3) 0.020(2)
C16 0.048(2) 0.037(2) 0.062(3) -0.004(2) -0.010(2) 0.0208(19)
C17 0.045(2) 0.038(2) 0.049(2) -0.0021(18) -0.0092(18) 0.0185(19)
C18 0.053(3) 0.038(2) 0.059(3) 0.001(2) -0.005(2) 0.013(2)
C19 0.060(3) 0.036(2) 0.063(3) 0.006(2) -0.020(2) 0.010(2)
C20 0.079(3) 0.033(2) 0.068(3) -0.010(2) -0.037(3) 0.031(2)
C21 0.061(3) 0.049(3) 0.069(3) -0.010(2) -0.020(2) 0.037(2)
C22 0.049(2) 0.038(2) 0.064(3) -0.0042(19) -0.012(2) 0.024(2)
F1 0.0640(18) 0.111(2) 0.0623(17) 0.0263(16) 0.0165(14) 0.0389(17)
F2 0.132(3) 0.157(3) 0.0550(18) 0.024(2) 0.0017(19) 0.087(3)
F3 0.118(3) 0.108(3) 0.095(2) -0.0301(19) -0.059(2) 0.075(2)
F4 0.0475(17) 0.0653(18) 0.163(3) 0.0012(19) -0.0366(18) 0.0167(14)
F5 0.0413(13) 0.0498(14) 0.0929(19) 0.0150(14) 0.0071(13) 0.0162(12)
F6 0.0604(17) 0.0525(16) 0.084(2) 0.0018(14) 0.0137(14) 0.0091(13)
F7 0.077(2) 0.0379(14) 0.104(2) 0.0093(14) -0.0147(17) 0.0019(14)
F8 0.114(2) 0.0399(14) 0.094(2) -0.0138(13) -0.0502(18) 0.0448(15)
F9 0.0810(19) 0.0608(17) 0.104(2) -0.0156(15) -0.0110(16) 0.0522(16)
F10 0.0491(14) 0.0473(14) 0.0961(19) -0.0065(13) 0.0073(13) 0.0256(12)
N1 0.0362(17) 0.0389(18) 0.0490(19) 0.0023(14) 0.0039(14) 0.0155(14)
N2 0.0304(16) 0.0350(16) 0.0466(18) 0.0009(14) 0.0019(14) 0.0153(13)
Ni1 0.0271(3) 0.0305(4) 0.0384(4) 0.0009(3) 0.0035(3) 0.0119(3)

loop_
_atom_type_symbol
_atom_type_description
_atom_type_scat_dispersion_real
_atom_type_scat_dispersion_imag
_atom_type_scat_source
C C 0.0033 0.0016 'International Tables Vol C Tables 4.2.6.8 and 6.1.1.4'
H H 0.0000 0.0000 'International Tables Vol C Tables 4.2.6.8 and 6.1.1.4'
N N 0.0061 0.0033 'International Tables Vol C Tables 4.2.6.8 and 6.1.1.4'
F F 0.0171 0.0103 'International Tables Vol C Tables 4.2.6.8 and 6.1.1.4'
Ni Ni 0.3393 1.1124 'International Tables Vol C Tables 4.2.6.8 and 6.1.1.4'

loop_
_geom_angle_atom_site_label_1
_geom_angle_atom_site_label_2
_geom_angle_atom_site_label_3
_geom_angle
_geom_angle_site_symmetry_1
_geom_angle_site_symmetry_3
C10 C1 N1 126.1(3) 13_655 .
C10 C1 C2 123.8(3) 13_655 .
N1 C1 C2 110.1(3) . .
C3 C2 C1 107.6(3) . .
C3 C2 H2 126.2 . .
C1 C2 H2 126.2 . .
C2 C3 C4 108.0(3) . .
C2 C3 H3 126.0 . .
C4 C3 H3 126.0 . .
N1 C4 C5 126.7(3) . .
N1 C4 C3 110.1(3) . .
C5 C4 C3 123.2(3) . .
C6 C5 C4 121.7(3) . .
C6 C5 C11 119.4(3) . .
C4 C5 C11 118.8(3) . .
C5 C6 N2 126.3(3) . .
C5 C6 C7 123.4(3) . .
N2 C6 C7 110.3(3) . .
C8 C7 C6 107.3(3) . .
C8 C7 H7 126.4 . .
C6 C7 H7 126.4 . .
C7 C8 C9 107.1(3) . .
C7 C8 H8 126.5 . .
C9 C8 H8 126.5 . .
C10 C9 N2 126.1(3) . .
C10 C9 C8 122.9(3) . .
N2 C9 C8 111.0(3) . .
C9 C10 C1 121.5(3) . 13_655
C9 C10 C17 119.9(3) . .
C1 C10 C17 118.6(3) 13_655 .
C12 C11 C16 117.2(4) . .
C12 C11 C5 122.6(4) . .
C16 C11 C5 120.3(4) . .
F1 C12 C11 120.0(4) . .
F1 C12 C13 118.3(4) . .
C11 C12 C13 121.7(4) . .
F2 C13 C14 121.4(5) . .
F2 C13 C12 119.6(5) . .
C14 C13 C12 119.0(5) . .
F3 C14 C15 119.8(5) . .
F3 C14 C13 119.8(5) . .
C15 C14 C13 120.3(4) . .
F4 C15 C14 120.2(4) . .
F4 C15 C16 119.6(5) . .
C14 C15 C16 120.2(5) . .
F5 C16 C15 118.6(4) . .
F5 C16 C11 119.8(4) . .
C15 C16 C11 121.6(4) . .
C18 C17 C22 117.1(4) . .
C18 C17 C10 121.7(4) . .
C22 C17 C10 121.2(3) . .
F6 C18 C19 118.4(4) . .
F6 C18 C17 119.4(4) . .
C19 C18 C17 122.1(4) . .
F7 C19 C20 120.4(4) . .
F7 C19 C18 120.8(5) . .
C20 C19 C18 118.8(4) . .
F8 C20 C21 119.5(5) . .
F8 C20 C19 119.4(4) . .
C21 C20 C19 121.1(4) . .
F9 C21 C20 120.6(4) . .
F9 C21 C22 120.4(4) . .
C20 C21 C22 118.9(4) . .
F10 C22 C21 118.5(4) . .
F10 C22 C17 119.6(3) . .
C21 C22 C17 121.9(4) . .
C4 N1 C1 104.2(3) . .
C4 N1 Ni1 127.6(2) . .
C1 N1 Ni1 128.2(3) . .
C6 N2 C9 104.3(3) . .
C6 N2 Ni1 127.3(2) . .
C9 N2 Ni1 128.4(2) . .
N1 Ni1 N1 179.997(1) . 13_655
N1 Ni1 N2 89.58(13) . 13_655
N1 Ni1 N2 90.42(13) 13_655 13_655
N1 Ni1 N2 90.42(13) . .
N1 Ni1 N2 89.58(13) 13_655 .
N2 Ni1 N2 180.0 13_655 .

loop_
_geom_bond_atom_site_label_1
_geom_bond_atom_site_label_2
_geom_bond_distance
_geom_bond_site_symmetry_2
C1 C10 1.383(5) 13_655
C1 N1 1.398(5) .
C1 C2 1.421(5) .
C2 C3 1.319(5) .
C2 H2 0.9500 .
C3 C4 1.429(5) .
C3 H3 0.9500 .
C4 N1 1.379(5) .
C4 C5 1.381(5) .
C5 C6 1.374(5) .
C5 C11 1.495(5) .
C6 N2 1.382(5) .
C6 C7 1.434(5) .
C7 C8 1.340(5) .
C7 H7 0.9500 .
C8 C9 1.423(5) .
C8 H8 0.9500 .
C9 C10 1.374(5) .
C9 N2 1.383(5) .
C10 C1 1.383(5) 13_655
C10 C17 1.498(5) .
C11 C12 1.371(6) .
C11 C16 1.381(5) .
C12 F1 1.341(5) .
C12 C13 1.394(6) .
C13 F2 1.340(6) .
C13 C14 1.364(7) .
C14 F3 1.346(5) .
C14 C15 1.354(8) .
C15 F4 1.341(5) .
C15 C16 1.370(6) .
C16 F5 1.339(5) .
C17 C18 1.381(6) .
C17 C22 1.385(6) .
C18 F6 1.339(5) .
C18 C19 1.381(6) .
C19 F7 1.334(5) .
C19 C20 1.373(7) .
C20 F8 1.349(5) .
C20 C21 1.370(7) .
C21 F9 1.333(5) .
C21 C22 1.382(6) .
C22 F10 1.328(5) .
N1 Ni1 1.933(3) .
N2 Ni1 1.955(3) .
Ni1 N1 1.933(3) 13_655
Ni1 N2 1.955(3) 13_655
